data_1000143
loop_
_publ_author_name
'Fourquet, J L'
'Gillet, P A'
'Le Bail, A'

_publ_section_title
;
Li+ / H+ topotactic exchange on Li Sb O3: The series Li(1-x) Hx Sb O3
(0<=x<=1).
;
_journal_coden_ASTM MRBUAC
_journal_name_full 'Materials Research Bulletin'
_journal_page_first 1207
_journal_page_last 1214
_journal_paper_doi 10.1016/0025-5408(89)90195-5
_journal_volume 24
_journal_year 1989
_chemical_formula_structural 'Li0.33 H0.67 Sb O3'
_chemical_formula_sum 'H0.67 Li0.33 O3 Sb'
_chemical_name_systematic
;
Lithium hydrogen antimony oxide (0.3/0.7/1/3)
;
_space_group_IT_number 14
_symmetry_cell_setting monoclinic
_symmetry_Int_Tables_number 14
_symmetry_space_group_name_Hall '-P 2yn'
_symmetry_space_group_name_H-M 'P 1 21/n 1'
_cell_angle_alpha 90
_cell_angle_beta 90.8(5)
_cell_angle_gamma 90
_cell_formula_units_Z 4
_cell_length_a 5.2526(3)
_cell_length_b 4.7331(3)
_cell_length_c 8.6322(6)
_cell_volume 214.6
_refine_ls_R_factor_all 0.1072
_cod_original_formula_sum 'H.67 Li.33 O3 Sb'
_cod_database_code 1000143

loop_
_symmetry_equiv_pos_as_xyz
x,y,z
1/2+x,1/2-y,1/2+z
-x,-y,-z
1/2-x,1/2+y,1/2-z

loop_
_atom_site_label
_atom_site_type_symbol
_atom_site_symmetry_multiplicity
_atom_site_Wyckoff_symbol
_atom_site_fract_x
_atom_site_fract_y
_atom_site_fract_z
_atom_site_occupancy
_atom_site_attached_hydrogens
_atom_site_calc_flag
Sb1 Sb5+ 4 e 0.2517(2) 0.0111(5) 0.0971(1) 1. 0 d
O1 O2- 4 e 0.405(1) 0.299(2) 0.241(1) 1. 0 d
O2 O2- 4 e 0.942(2) 0.233(2) 0.056(1) 1. 0 d
O3 O2- 4 e 0.410(2) 0.216(2) 0.905(1) 1. 1 d
H1 H1+ 4 e -1. -1. -1. 0.67 0 dum
Li1 Li1+ 4 e -1. -1. -1. 0.33 0 dum

loop_
_atom_type_symbol
_atom_type_oxidation_number
Sb5+ 5.000
O2- -2.000
H1+ 1.000
Li1+ 1.000
